data_4103521
loop_
_publ_author_name
'Zhi-Liang Shen'
'Kelvin Kau Kiat Goh'
'Hao-Lun Cheong'
'Colin Hong An Wong'
'Yin-Chang Lai'
'Yong-Sheng Yang'
'Teck-Peng Loh'

_publ_section_title
;
 Synthesis of Water-Tolerant Indium Homoenolate in Aqueous Media and Its
 Application in the Synthesis of 1,4-Dicarbonyl Compounds via
 Palladium-Catalyzed Coupling with Acid Chloride
;
_journal_name_full 'Journal of the American Chemical Society'
_journal_page_first 15852
_journal_page_last 15855
_journal_paper_doi 10.1021/ja106925f
_journal_volume 132
_journal_year 2010
_chemical_formula_moiety 'C18 H18 Cl In O2'
_chemical_formula_sum 'C18 H18 Cl In O2'
_chemical_formula_weight 416.59
_chemical_name_systematic
; 
 ? 
;
_space_group_IT_number 9
_symmetry_cell_setting monoclinic
_symmetry_space_group_name_Hall 'C -2yc'
_symmetry_space_group_name_H-M 'C 1 c 1'
_atom_sites_solution_hydrogens geom
_atom_sites_solution_primary direct
_atom_sites_solution_secondary difmap
_audit_creation_method SHELXL-97
_cell_angle_alpha 90.00
_cell_angle_beta 91.7910(10)
_cell_angle_gamma 90.00
_cell_formula_units_Z 4
_cell_length_a 19.6727(4)
_cell_length_b 7.74200(10)
_cell_length_c 10.7323(2)
_cell_measurement_reflns_used 6954
_cell_measurement_temperature 103(2)
_cell_measurement_theta_max 34.13
_cell_measurement_theta_min 2.83
_cell_volume 1633.80(5)
_computing_cell_refinement 'Bruker SAINT'
_computing_data_collection 'Bruker APEX2'
_computing_data_reduction 'Bruker SAINT'
_computing_molecular_graphics 'Bruker SHELXTL'
_computing_publication_material 'Bruker SHELXTL'
_computing_structure_refinement 'SHELXL-97 (Sheldrick, 2008)'
_computing_structure_solution 'SHELXS-97 (Sheldrick, 2008)'
_diffrn_ambient_temperature 103(2)
_diffrn_measured_fraction_theta_full 0.991
_diffrn_measured_fraction_theta_max 0.991
_diffrn_measurement_device_type 'Bruker APEX-II CCD'
_diffrn_measurement_method '\f and \w scans'
_diffrn_radiation_monochromator graphite
_diffrn_radiation_source 'fine-focus sealed tube'
_diffrn_radiation_type MoK\a
_diffrn_radiation_wavelength 0.71073
_diffrn_reflns_av_R_equivalents 0.0234
_diffrn_reflns_av_sigmaI/netI 0.0355
_diffrn_reflns_limit_h_max 30
_diffrn_reflns_limit_h_min -30
_diffrn_reflns_limit_k_max 12
_diffrn_reflns_limit_k_min -12
_diffrn_reflns_limit_l_max 16
_diffrn_reflns_limit_l_min -14
_diffrn_reflns_number 12912
_diffrn_reflns_theta_full 34.13
_diffrn_reflns_theta_max 34.13
_diffrn_reflns_theta_min 2.07
_exptl_absorpt_coefficient_mu 1.614
_exptl_absorpt_correction_T_max 0.8553
_exptl_absorpt_correction_T_min 0.5791
_exptl_absorpt_correction_type multi-scan
_exptl_absorpt_process_details sadabs
_exptl_crystal_colour colourless
_exptl_crystal_density_diffrn 1.694
_exptl_crystal_density_method 'not measured'
_exptl_crystal_description prism
_exptl_crystal_F_000 832
_exptl_crystal_size_max 0.38
_exptl_crystal_size_mid 0.14
_exptl_crystal_size_min 0.10
_refine_diff_density_max 0.776
_refine_diff_density_min -0.356
_refine_diff_density_rms 0.073
_refine_ls_abs_structure_details 'Flack H D (1983), Acta Cryst. A39, 876-881'
_refine_ls_abs_structure_Flack 0.250(15)
_refine_ls_extinction_method none
_refine_ls_goodness_of_fit_ref 1.018
_refine_ls_hydrogen_treatment constr
_refine_ls_matrix_type full
_refine_ls_number_parameters 249
_refine_ls_number_reflns 6193
_refine_ls_number_restraints 95
_refine_ls_restrained_S_all 1.014
_refine_ls_R_factor_all 0.0300
_refine_ls_R_factor_gt 0.0268
_refine_ls_shift/su_max 0.003
_refine_ls_shift/su_mean 0.000
_refine_ls_structure_factor_coef Fsqd
_refine_ls_weighting_details 'calc w=1/[\s^2^(Fo^2^)+(0.0329P)^2^+0.0000P] where P=(Fo^2^+2Fc^2^)/3'
_refine_ls_weighting_scheme calc
_refine_ls_wR_factor_gt 0.0621
_refine_ls_wR_factor_ref 0.0637
_reflns_number_gt 5804
_reflns_number_total 6193
_reflns_threshold_expression >2sigma(I)
_cod_data_source_file ja106925f_si_002.cif
_cod_data_source_block ltp170s
_cod_database_code 4103521

loop_
_symmetry_equiv_pos_as_xyz
'x, y, z'
'x, -y, z+1/2'
'x+1/2, y+1/2, z'
'x+1/2, -y+1/2, z+1/2'

loop_
_atom_site_label
_atom_site_type_symbol
_atom_site_fract_x
_atom_site_fract_y
_atom_site_fract_z
_atom_site_U_iso_or_equiv
_atom_site_adp_type
_atom_site_occupancy
_atom_site_symmetry_multiplicity
_atom_site_calc_flag
_atom_site_refinement_flags
_atom_site_disorder_assembly
_atom_site_disorder_group
In1 In 0.149427(10) 0.97881(3) 0.666068(14) 0.01581(8) Uani 0.7120(16) 1 d PD A 1
C9 C 0.1208(3) 0.7607(6) 0.5535(7) 0.0131(11) Uani 0.7120(16) 1 d PDU A 1
H9A H 0.1538 0.7457 0.4865 0.016 Uiso 0.7120(16) 1 calc PR A 1
H9B H 0.1217 0.6550 0.6054 0.016 Uiso 0.7120(16) 1 calc PR A 1
C18 C 0.1839(4) 1.2383(9) 0.7129(10) 0.0171(17) Uani 0.7120(16) 1 d PDU A 1
H18A H 0.1872 1.3095 0.6366 0.020 Uiso 0.7120(16) 1 calc PR A 1
H18B H 0.1520 1.2948 0.7696 0.020 Uiso 0.7120(16) 1 calc PR A 1
Cl1 Cl 0.1539(3) 0.8490(3) 0.8837(6) 0.0198(5) Uani 0.7120(16) 1 d PD A 1
O1 O 0.0275(3) 1.0215(10) 0.6368(8) 0.0322(19) Uani 0.7120(16) 1 d PDU A 1
O2 O 0.2717(2) 0.9664(6) 0.6567(4) 0.0184(8) Uani 0.7120(16) 1 d PDU A 1
In1A In 0.15448(3) 1.02004(10) 0.60830(7) 0.0190(2) Uani 0.2880(16) 1 d PD A 2
C9A C 0.1199(10) 0.7682(19) 0.562(3) 0.034(5) Uani 0.2880(16) 1 d PDU A 2
H9A1 H 0.1522 0.7109 0.5068 0.040 Uiso 0.2880(16) 1 calc PR A 2
H9A2 H 0.1163 0.6977 0.6388 0.040 Uiso 0.2880(16) 1 calc PR A 2
C18A C 0.1812(9) 1.228(2) 0.727(3) 0.013(3) Uani 0.2880(16) 1 d PDU A 2
H18C H 0.1749 1.3378 0.6810 0.016 Uiso 0.2880(16) 1 calc PR A 2
H18D H 0.1502 1.2295 0.7983 0.016 Uiso 0.2880(16) 1 calc PR A 2
Cl1A Cl 0.1464(7) 1.1479(7) 0.3906(15) 0.0198(5) Uani 0.2880(16) 1 d PD A 2
O1A O 0.0321(6) 1.000(2) 0.6493(13) 0.0117(18) Uani 0.2880(16) 1 d PDU A 2
O2A O 0.2774(5) 0.9901(16) 0.6268(8) 0.0183(19) Uani 0.2880(16) 1 d PDU A 2
C1 C -0.11007(11) 1.0245(3) 0.60551(19) 0.0185(3) Uani 1 1 d . . .
H1 H -0.0898 1.0936 0.6697 0.022 Uiso 1 1 calc R . .
C2 C -0.17985(11) 1.0346(3) 0.5803(2) 0.0209(4) Uani 1 1 d . . .
H2 H -0.2071 1.1114 0.6264 0.025 Uiso 1 1 calc R . .
C3 C -0.20945(10) 0.9316(3) 0.48736(19) 0.0206(4) Uani 1 1 d . . .
H3 H -0.2570 0.9388 0.4697 0.025 Uiso 1 1 calc R . .
C4 C -0.16997(11) 0.8184(3) 0.42026(19) 0.0215(4) Uani 1 1 d . . .
H4 H -0.1905 0.7473 0.3576 0.026 Uiso 1 1 calc R . .
C5 C -0.10009(10) 0.8092(3) 0.44494(18) 0.0193(3) Uani 1 1 d . . .
H5 H -0.0730 0.7318 0.3990 0.023 Uiso 1 1 calc R . .
C6 C -0.06978(10) 0.9134(2) 0.53689(17) 0.0163(3) Uani 1 1 d . A .
C7 C 0.00453(10) 0.9101(2) 0.56453(17) 0.0173(3) Uani 1 1 d D . .
C8 C 0.04966(10) 0.7865(3) 0.49607(17) 0.0187(3) Uani 1 1 d D A .
H8A H 0.0541 0.8290 0.4097 0.022 Uiso 1 1 calc R B 1
H8B H 0.0268 0.6727 0.4912 0.022 Uiso 1 1 calc R B 1
C10 C 0.41369(11) 0.9744(3) 0.6717(2) 0.0194(3) Uani 1 1 d . . .
H10 H 0.3934 0.9035 0.6086 0.023 Uiso 1 1 calc R . .
C11 C 0.48294(11) 0.9667(3) 0.6955(2) 0.0214(4) Uani 1 1 d . . .
H11 H 0.5101 0.8895 0.6495 0.026 Uiso 1 1 calc R . .
H13 H 0.4963 1.2607 0.9120 0.026 Uiso 1 1 d R . .
C12 C 0.51321(10) 1.0718(3) 0.78693(19) 0.0206(4) Uani 1 1 d . . .
H12 H 0.5609 1.0665 0.8033 0.025 Uiso 1 1 calc R . .
C13 C 0.47338(11) 1.1839(3) 0.85381(18) 0.0219(4) Uani 1 1 d . . .
C14 C 0.40384(10) 1.1921(3) 0.83182(18) 0.0194(3) Uani 1 1 d . . .
H14 H 0.3770 1.2690 0.8786 0.023 Uiso 1 1 calc R . .
C15 C 0.37317(10) 1.0862(2) 0.74004(16) 0.0158(3) Uani 1 1 d . A .
C16 C 0.29849(11) 1.0852(3) 0.71578(17) 0.0173(3) Uani 1 1 d D . .
C17 C 0.25401(10) 1.2168(2) 0.77707(17) 0.0180(3) Uani 1 1 d D A .
H17A H 0.2776 1.3298 0.7777 0.022 Uiso 1 1 calc R C 1
H17B H 0.2479 1.1822 0.8648 0.022 Uiso 1 1 calc R C 1

loop_
_atom_site_aniso_label
_atom_site_aniso_U_11
_atom_site_aniso_U_22
_atom_site_aniso_U_33
_atom_site_aniso_U_23
_atom_site_aniso_U_13
_atom_site_aniso_U_12
In1 0.01231(6) 0.01700(8) 0.01798(18) -0.00200(14) -0.00198(5) -0.00082(13)
C9 0.015(2) 0.015(2) 0.0098(16) 0.0000(14) -0.0013(15) -0.0003(17)
C18 0.018(2) 0.019(2) 0.015(3) 0.0013(17) -0.0007(19) -0.0026(15)
Cl1 0.0184(12) 0.0231(2) 0.0180(7) 0.0017(4) -0.0013(7) 0.0002(4)
O1 0.0213(19) 0.026(3) 0.048(3) -0.020(3) -0.0162(17) 0.0074(16)
O2 0.0149(13) 0.0182(15) 0.0223(19) -0.0044(13) 0.0030(12) -0.0034(11)
In1A 0.0169(2) 0.0200(3) 0.0199(5) -0.0015(3) -0.00221(17) -0.0008(2)
C9A 0.026(8) 0.038(9) 0.037(9) -0.012(6) 0.009(6) 0.000(7)
C18A 0.019(5) 0.013(5) 0.008(5) 0.004(3) 0.005(3) 0.001(4)
Cl1A 0.0184(12) 0.0231(2) 0.0180(7) 0.0017(4) -0.0013(7) 0.0002(4)
O1A 0.013(4) 0.009(3) 0.012(3) 0.000(2) -0.001(3) 0.005(3)
O2A 0.016(3) 0.027(4) 0.013(4) -0.006(3) 0.004(3) -0.012(2)
C1 0.0194(9) 0.0170(8) 0.0189(8) -0.0008(7) 0.0010(6) -0.0012(7)
C2 0.0191(10) 0.0203(9) 0.0234(9) -0.0008(7) 0.0020(7) 0.0004(8)
C3 0.0172(9) 0.0214(9) 0.0232(8) 0.0043(7) -0.0010(7) -0.0020(7)
C4 0.0180(9) 0.0238(9) 0.0224(9) -0.0016(7) -0.0036(7) -0.0042(7)
C5 0.0184(9) 0.0212(9) 0.0184(8) -0.0031(6) 0.0001(6) -0.0013(7)
C6 0.0162(8) 0.0160(8) 0.0165(7) 0.0006(6) -0.0015(6) -0.0011(6)
C7 0.0188(9) 0.0165(8) 0.0167(7) -0.0004(6) -0.0002(6) -0.0006(7)
C8 0.0173(9) 0.0213(9) 0.0175(8) -0.0039(6) 0.0009(6) -0.0017(7)
C10 0.0198(10) 0.0175(8) 0.0209(8) -0.0012(7) 0.0011(6) -0.0021(7)
C11 0.0188(9) 0.0216(9) 0.0240(9) 0.0000(7) 0.0032(7) 0.0005(8)
C12 0.0162(9) 0.0221(9) 0.0235(9) 0.0027(7) -0.0002(7) -0.0040(7)
C13 0.0214(10) 0.0234(9) 0.0206(8) -0.0008(7) -0.0021(7) -0.0037(7)
C14 0.0190(9) 0.0215(9) 0.0176(8) -0.0019(6) -0.0006(6) -0.0026(7)
C15 0.0184(8) 0.0136(8) 0.0155(7) 0.0016(6) 0.0015(6) -0.0024(7)
C16 0.0180(9) 0.0155(8) 0.0180(8) 0.0006(7) -0.0025(6) -0.0015(7)
C17 0.0175(9) 0.0185(8) 0.0179(8) -0.0027(6) 0.0009(6) -0.0018(7)

loop_
_atom_type_symbol
_atom_type_description
_atom_type_scat_dispersion_real
_atom_type_scat_dispersion_imag
_atom_type_scat_source
C C 0.0033 0.0016 'International Tables Vol C Tables 4.2.6.8 and 6.1.1.4'
H H 0.0000 0.0000 'International Tables Vol C Tables 4.2.6.8 and 6.1.1.4'
O O 0.0106 0.0060 'International Tables Vol C Tables 4.2.6.8 and 6.1.1.4'
Cl Cl 0.1484 0.1585 'International Tables Vol C Tables 4.2.6.8 and 6.1.1.4'
In In -0.7276 1.3100 'International Tables Vol C Tables 4.2.6.8 and 6.1.1.4'

loop_
_geom_angle_atom_site_label_1
_geom_angle_atom_site_label_2
_geom_angle_atom_site_label_3
_geom_angle
C9 In1 C18 159.0(3)
C9 In1 O2 101.0(2)
C18 In1 O2 75.1(2)
C9 In1 O1 78.1(2)
C18 In1 O1 101.7(2)
O2 In1 O1 168.7(3)
C9 In1 Cl1 102.0(2)
C18 In1 Cl1 98.7(3)
O2 In1 Cl1 90.96(16)
O1 In1 Cl1 100.3(2)
C8 C9 In1 110.3(3)
C8 C9 H9A 109.6
In1 C9 H9A 109.6
C8 C9 H9B 109.6
In1 C9 H9B 109.6
H9A C9 H9B 108.1
C17 C18 In1 105.9(4)
C17 C18 H18A 110.6
In1 C18 H18A 110.6
C17 C18 H18B 110.6
In1 C18 H18B 110.6
H18A C18 H18B 108.7
C7 O1 In1 109.1(4)
C16 O2 In1 111.2(3)
C18A In1A C9A 156.2(11)
C18A In1A O2A 78.2(6)
C9A In1A O2A 104.0(6)
C18A In1A O1A 99.6(7)
C9A In1A O1A 71.0(8)
O2A In1A O1A 162.5(5)
C18A In1A Cl1A 105.5(8)
C9A In1A Cl1A 97.7(7)
O2A In1A Cl1A 98.4(4)
O1A In1A Cl1A 98.9(5)
C8 C9A In1A 107.4(8)
C8 C9A H9A1 110.2
In1A C9A H9A1 110.2
C8 C9A H9A2 110.2
In1A C9A H9A2 110.2
H9A1 C9A H9A2 108.5
C17 C18A In1A 112.6(10)
C17 C18A H18C 109.1
In1A C18A H18C 109.1
C17 C18A H18D 109.1
In1A C18A H18D 109.1
H18C C18A H18D 107.8
C7 O1A In1A 107.9(7)
C16 O2A In1A 107.9(7)
C2 C1 C6 120.29(18)
C2 C1 H1 119.9
C6 C1 H1 119.9
C3 C2 C1 119.70(19)
C3 C2 H2 120.1
C1 C2 H2 120.1
C4 C3 C2 120.38(19)
C4 C3 H3 119.8
C2 C3 H3 119.8
C3 C4 C5 119.90(18)
C3 C4 H4 120.0
C5 C4 H4 120.0
C6 C5 C4 120.17(19)
C6 C5 H5 119.9
C4 C5 H5 119.9
C5 C6 C1 119.54(18)
C5 C6 C7 121.94(17)
C1 C6 C7 118.53(16)
O1 C7 O1A 10.6(12)
O1 C7 C6 116.9(4)
O1A C7 C6 122.5(6)
O1 C7 C8 122.5(4)
O1A C7 C8 117.1(6)
C6 C7 C8 120.27(16)
C7 C8 C9 115.6(3)
C7 C8 C9A 111.5(9)
C9 C8 C9A 4.2(13)
C7 C8 H8A 108.4
C9 C8 H8A 108.4
C9A C8 H8A 111.0
C7 C8 H8B 108.4
C9 C8 H8B 108.4
C9A C8 H8B 110.0
H8A C8 H8B 107.4
C11 C10 C15 120.36(19)
C11 C10 H10 119.8
C15 C10 H10 119.8
C10 C11 C12 120.2(2)
C10 C11 H11 119.9
C12 C11 H11 119.9
C13 C12 C11 119.63(19)
C13 C12 H12 120.2
C11 C12 H12 120.2
C14 C13 C12 120.87(18)
C14 C13 H13 121.5
C12 C13 H13 117.5
C13 C14 C15 119.64(19)
C13 C14 H14 120.2
C15 C14 H14 120.2
C10 C15 C14 119.31(19)
C10 C15 C16 118.82(17)
C14 C15 C16 121.84(18)
O2 C16 O2A 17.9(5)
O2 C16 C15 120.1(3)
O2A C16 C15 115.8(5)
O2 C16 C17 119.1(3)
O2A C16 C17 122.8(6)
C15 C16 C17 120.34(16)
C16 C17 C18A 116.1(8)
C16 C17 C18 113.8(4)
C18A C17 C18 6.9(16)
C16 C17 H17A 108.8
C18A C17 H17A 112.9
C18 C17 H17A 108.8
C16 C17 H17B 108.8
C18A C17 H17B 102.0
C18 C17 H17B 108.8
H17A C17 H17B 107.7

loop_
_geom_bond_atom_site_label_1
_geom_bond_atom_site_label_2
_geom_bond_distance
In1 C9 2.141(6)
In1 C18 2.174(6)
In1 O2 2.413(5)
In1 O1 2.431(7)
In1 Cl1 2.542(6)
C9 C8 1.525(5)
C9 H9A 0.9900
C9 H9B 0.9900
C18 C17 1.532(6)
C18 H18A 0.9900
C18 H18B 0.9900
O1 C7 1.236(6)
O2 C16 1.227(5)
In1A C18A 2.111(15)
In1A C9A 2.118(14)
In1A O2A 2.431(11)
In1A O1A 2.467(11)
In1A Cl1A 2.538(15)
C9A C8 1.542(14)
C9A H9A1 0.9900
C9A H9A2 0.9900
C18A C17 1.516(14)
C18A H18C 0.9900
C18A H18D 0.9900
O1A C7 1.254(12)
O2A C16 1.266(10)
C1 C2 1.393(3)
C1 C6 1.395(3)
C1 H1 0.9500
C2 C3 1.390(3)
C2 H2 0.9500
C3 C4 1.387(3)
C3 H3 0.9500
C4 C5 1.394(3)
C4 H4 0.9500
C5 C6 1.394(2)
C5 H5 0.9500
C6 C7 1.483(3)
C7 C8 1.512(3)
C8 H8A 0.9900
C8 H8B 0.9900
C10 C11 1.380(3)
C10 C15 1.399(3)
C10 H10 0.9500
C11 C12 1.394(3)
C11 H11 0.9500
C12 C13 1.385(3)
C12 H12 0.9500
C13 C14 1.382(3)
C13 H13 0.9639
C14 C15 1.403(3)
C14 H14 0.9500
C15 C16 1.484(3)
C16 C17 1.508(3)
C17 H17A 0.9900
C17 H17B 0.9900
